data_7028633
loop_
_publ_author_name
'Rong, Yi'
'Palmer, Joshua H.'
'Parkin, Gerard'

_publ_section_title
;
 Benzannulated tris(2-mercapto-1-imidazolyl)hydroborato ligands:
 tetradentate \k4-S3H binding and access to monomeric monovalent thallium
 in an [S3] coordination environment.
;
_journal_issue 3
_journal_name_full 'Dalton transactions (Cambridge, England : 2003)'
_journal_page_first 1397
_journal_page_last 1407
_journal_paper_doi 10.1039/c3dt52418c
_journal_volume 43
_journal_year 2014
_chemical_formula_sum 'C36 H46 B K N6 O4 S3'
_chemical_formula_weight 772.88
_chemical_name_systematic
; 
 ? 
;
_space_group_IT_number 148
_symmetry_cell_setting rhombohedral
_symmetry_space_group_name_Hall '-R 3'
_symmetry_space_group_name_H-M 'R -3 :H'
_atom_sites_solution_hydrogens geom
_atom_sites_solution_primary direct
_atom_sites_solution_secondary difmap
_audit_creation_method SHELXL-97
_cell_angle_alpha 90.00
_cell_angle_beta 90.00
_cell_angle_gamma 120.00
_cell_formula_units_Z 12
_cell_length_a 15.7585(12)
_cell_length_b 15.7585(12)
_cell_length_c 52.744(4)
_cell_measurement_reflns_used 9646
_cell_measurement_temperature 130(2)
_cell_measurement_theta_max 30.58
_cell_measurement_theta_min 2.32
_cell_volume 11343.1(15)
_computing_cell_refinement 'Bruker SAINT'
_computing_data_collection 'Bruker APEX2'
_computing_data_reduction 'Bruker SAINT'
_computing_molecular_graphics 'Bruker SHELXTL'
_computing_publication_material 'Bruker SHELXTL'
_computing_structure_refinement 'SHELXL-97 (Sheldrick, 2008)'
_computing_structure_solution 'SHELXS-97 (Sheldrick, 2008)'
_diffrn_ambient_temperature 130(2)
_diffrn_measured_fraction_theta_full 0.991
_diffrn_measured_fraction_theta_max 0.991
_diffrn_measurement_device_type 'Bruker APEX-II CCD'
_diffrn_measurement_method '\f and \w scans'
_diffrn_radiation_monochromator graphite
_diffrn_radiation_source 'fine-focus sealed tube'
_diffrn_radiation_type MoK\a
_diffrn_radiation_wavelength 0.71073
_diffrn_reflns_av_R_equivalents 0.0605
_diffrn_reflns_av_sigmaI/netI 0.0410
_diffrn_reflns_limit_h_max 22
_diffrn_reflns_limit_h_min -22
_diffrn_reflns_limit_k_max 22
_diffrn_reflns_limit_k_min -22
_diffrn_reflns_limit_l_max 75
_diffrn_reflns_limit_l_min -75
_diffrn_reflns_number 56765
_diffrn_reflns_theta_full 30.61
_diffrn_reflns_theta_max 30.61
_diffrn_reflns_theta_min 1.68
_exptl_absorpt_coefficient_mu 0.354
_exptl_absorpt_correction_T_max 0.7848
_exptl_absorpt_correction_T_min 0.7531
_exptl_absorpt_correction_type empirical
_exptl_absorpt_process_details sadabs
_exptl_crystal_colour colourless
_exptl_crystal_density_diffrn 1.358
_exptl_crystal_density_method 'not measured'
_exptl_crystal_description block
_exptl_crystal_F_000 4896
_exptl_crystal_size_max 0.85
_exptl_crystal_size_mid 0.78
_exptl_crystal_size_min 0.72
_platon_squeeze_details
; 
The unit cell contains twelve acetone molecules which have been treated as a diffuse contribution to the overall 
scattering without specific atom positions by SQUEEZE/PLATON. 
;
_refine_diff_density_max 0.443
_refine_diff_density_min -0.397
_refine_diff_density_rms 0.064
_refine_ls_extinction_method none
_refine_ls_goodness_of_fit_ref 1.025
_refine_ls_hydrogen_treatment mixed
_refine_ls_matrix_type full
_refine_ls_number_parameters 291
_refine_ls_number_reflns 7721
_refine_ls_number_restraints 0
_refine_ls_restrained_S_all 1.025
_refine_ls_R_factor_all 0.0696
_refine_ls_R_factor_gt 0.0440
_refine_ls_shift/su_max 0.000
_refine_ls_shift/su_mean 0.000
_refine_ls_structure_factor_coef Fsqd
_refine_ls_weighting_details 'calc w=1/[\s^2^(Fo^2^)+(0.0689P)^2^+0.0000P] where P=(Fo^2^+2Fc^2^)/3'
_refine_ls_weighting_scheme calc
_refine_ls_wR_factor_gt 0.1149
_refine_ls_wR_factor_ref 0.1237
_reflns_number_gt 5441
_reflns_number_total 7721
_reflns_threshold_expression >2sigma(I)
_cod_data_source_file c3dt52418c.txt
_cod_data_source_block tmks10(jhp-2-97-b)
_cod_depositor_comments
;
The following automatic conversions were performed:

'_symmetry_cell_setting' value 'Rhombohedral' changed to
'rhombohedral' according to
/usr/data/users/saulius/automatic-downloads/current/RSC/lib/dictionaries/cif_core.dic
dictionary named 'cif_core.dic' version 2.4.2 from 2011-04-26.

Automatic conversion script
Id: cif_fix_values 2281 2013-09-26 08:29:07Z andrius 
;
_cod_original_sg_symbol_H-M R-3
_cod_database_code 7028633

loop_
_symmetry_equiv_pos_as_xyz
'x, y, z'
'-y, x-y, z'
'-x+y, -x, z'
'x+2/3, y+1/3, z+1/3'
'-y+2/3, x-y+1/3, z+1/3'
'-x+y+2/3, -x+1/3, z+1/3'
'x+1/3, y+2/3, z+2/3'
'-y+1/3, x-y+2/3, z+2/3'
'-x+y+1/3, -x+2/3, z+2/3'
'-x, -y, -z'
'y, -x+y, -z'
'x-y, x, -z'
'-x+2/3, -y+1/3, -z+1/3'
'y+2/3, -x+y+1/3, -z+1/3'
'x-y+2/3, x+1/3, -z+1/3'
'-x+1/3, -y+2/3, -z+2/3'
'y+1/3, -x+y+2/3, -z+2/3'
'x-y+1/3, x+2/3, -z+2/3'

loop_
_atom_site_label
_atom_site_type_symbol
_atom_site_fract_x
_atom_site_fract_y
_atom_site_fract_z
_atom_site_U_iso_or_equiv
_atom_site_adp_type
_atom_site_occupancy
_atom_site_symmetry_multiplicity
_atom_site_calc_flag
_atom_site_refinement_flags
B1 B -0.6667 -0.3333 -0.00154(5) 0.0170(5) Uani 1 3 d S
H1 H -0.6667 -0.3333 0.0198(5) 0.020 Uiso 1 3 d S
B2 B 0.0000 0.0000 0.17461(5) 0.0168(5) Uani 1 3 d S
H2 H 0.0000 0.0000 0.1535(5) 0.020 Uiso 1 3 d S
K1 K -0.6667 -0.3333 0.065166(11) 0.02788(14) Uani 1 3 d S
K2 K 0.0000 0.0000 0.107253(10) 0.02601(13) Uani 1 3 d S
N11 N -0.58404(9) -0.23120(9) -0.01026(2) 0.0162(2) Uani 1 1 d .
N12 N -0.44748(9) -0.08836(9) -0.00648(2) 0.0187(2) Uani 1 1 d .
N21 N -0.01884(9) 0.08330(9) 0.18312(2) 0.0170(2) Uani 1 1 d .
N22 N -0.03286(9) 0.21515(9) 0.17724(2) 0.0202(3) Uani 1 1 d .
O1 O -0.60263(11) -0.41507(11) 0.09922(3) 0.0462(4) Uani 1 1 d .
O2 O -0.12276(10) -0.11704(10) 0.06894(2) 0.0368(3) Uani 1 1 d .
S1 S -0.46233(3) -0.22180(3) 0.028051(7) 0.02197(10) Uani 1 1 d .
S2 S 0.08563(3) 0.20023(3) 0.142969(7) 0.02410(10) Uani 1 1 d .
C11 C -0.49958(10) -0.18060(10) 0.00330(3) 0.0175(3) Uani 1 1 d .
C12 C -0.58493(11) -0.16906(10) -0.02899(3) 0.0176(3) Uani 1 1 d .
C13 C -0.49915(11) -0.07847(11) -0.02651(3) 0.0184(3) Uani 1 1 d .
C14 C -0.47786(12) 0.00154(11) -0.04167(3) 0.0231(3) Uani 1 1 d .
H14A H -0.4197 0.0629 -0.0395 0.028 Uiso 1 1 calc R
C15 C -0.54625(13) -0.01282(12) -0.06031(3) 0.0257(3) Uani 1 1 d .
H15A H -0.5354 0.0403 -0.0709 0.031 Uiso 1 1 calc R
C16 C -0.63038(12) -0.10370(12) -0.06368(3) 0.0248(3) Uani 1 1 d .
H16A H -0.6746 -0.1114 -0.0769 0.030 Uiso 1 1 calc R
C17 C -0.65149(11) -0.18348(11) -0.04824(3) 0.0213(3) Uani 1 1 d .
H17A H -0.7089 -0.2453 -0.0507 0.026 Uiso 1 1 calc R
C18 C -0.35156(11) -0.01279(11) 0.00207(3) 0.0250(3) Uani 1 1 d .
H18A H -0.3462 -0.0187 0.0204 0.037 Uiso 1 1 calc R
H18B H -0.3429 0.0518 -0.0019 0.037 Uiso 1 1 calc R
H18C H -0.3008 -0.0205 -0.0066 0.037 Uiso 1 1 calc R
C21 C 0.01016(11) 0.16435(11) 0.16823(3) 0.0188(3) Uani 1 1 d .
C22 C -0.08050(11) 0.08444(11) 0.20204(3) 0.0180(3) Uani 1 1 d .
C23 C -0.08987(11) 0.16680(11) 0.19825(3) 0.0195(3) Uani 1 1 d .
C24 C -0.14819(12) 0.18868(12) 0.21338(3) 0.0251(3) Uani 1 1 d .
H24A H -0.1544 0.2447 0.2104 0.030 Uiso 1 1 calc R
C25 C -0.19719(12) 0.12438(13) 0.23322(3) 0.0283(3) Uani 1 1 d .
H25A H -0.2388 0.1360 0.2439 0.034 Uiso 1 1 calc R
C26 C -0.18619(12) 0.04339(12) 0.23760(3) 0.0268(3) Uani 1 1 d .
H26A H -0.2195 0.0017 0.2515 0.032 Uiso 1 1 calc R
C27 C -0.12803(12) 0.02150(11) 0.22222(3) 0.0227(3) Uani 1 1 d .
H27A H -0.1210 -0.0341 0.2254 0.027 Uiso 1 1 calc R
C28 C -0.02025(14) 0.30533(12) 0.16646(3) 0.0289(4) Uani 1 1 d .
H28A H -0.0285 0.2983 0.1480 0.043 Uiso 1 1 calc R
H28B H 0.0456 0.3593 0.1704 0.043 Uiso 1 1 calc R
H28C H -0.0693 0.3194 0.1736 0.043 Uiso 1 1 calc R
C110 C -0.51930(19) -0.4654(2) 0.12678(5) 0.0626(7) Uani 1 1 d .
H11A H -0.5754 -0.5311 0.1239 0.094 Uiso 1 1 calc R
H11B H -0.5188 -0.4464 0.1445 0.094 Uiso 1 1 calc R
H11C H -0.4585 -0.4657 0.1231 0.094 Uiso 1 1 calc R
C111 C -0.52718(16) -0.39331(16) 0.10959(4) 0.0431(5) Uani 1 1 d .
C112 C -0.43615(18) -0.29900(19) 0.10422(6) 0.0636(7) Uani 1 1 d .
H11D H -0.4516 -0.2588 0.0931 0.095 Uiso 1 1 calc R
H11E H -0.3883 -0.3122 0.0959 0.095 Uiso 1 1 calc R
H11F H -0.4086 -0.2640 0.1202 0.095 Uiso 1 1 calc R
C210 C -0.17340(15) -0.07989(17) 0.03023(3) 0.0407(5) Uani 1 1 d .
H21A H -0.2390 -0.1255 0.0237 0.061 Uiso 1 1 calc R
H21B H -0.1259 -0.0955 0.0227 0.061 Uiso 1 1 calc R
H21C H -0.1557 -0.0127 0.0257 0.061 Uiso 1 1 calc R
C211 C -0.17269(12) -0.08906(12) 0.05850(3) 0.0276(3) Uani 1 1 d .
C212 C -0.23673(14) -0.06092(16) 0.07281(3) 0.0390(4) Uani 1 1 d .
H21D H -0.3028 -0.0948 0.0656 0.059 Uiso 1 1 calc R
H21E H -0.2097 0.0101 0.0716 0.059 Uiso 1 1 calc R
H21F H -0.2396 -0.0796 0.0907 0.059 Uiso 1 1 calc R

loop_
_atom_site_aniso_label
_atom_site_aniso_U_11
_atom_site_aniso_U_22
_atom_site_aniso_U_33
_atom_site_aniso_U_23
_atom_site_aniso_U_13
_atom_site_aniso_U_12
B1 0.0147(8) 0.0147(8) 0.0216(12) 0.000 0.000 0.0074(4)
B2 0.0154(8) 0.0154(8) 0.0197(12) 0.000 0.000 0.0077(4)
K1 0.0306(2) 0.0306(2) 0.0225(3) 0.000 0.000 0.01530(10)
K2 0.0294(2) 0.0294(2) 0.0192(2) 0.000 0.000 0.01471(10)
N11 0.0147(6) 0.0138(6) 0.0194(5) 0.0005(4) 0.0003(4) 0.0067(5)
N12 0.0159(6) 0.0152(6) 0.0230(6) -0.0005(4) 0.0000(4) 0.0063(5)
N21 0.0162(6) 0.0164(6) 0.0192(5) 0.0006(4) 0.0008(4) 0.0086(5)
N22 0.0211(6) 0.0173(6) 0.0239(6) 0.0006(5) -0.0001(5) 0.0109(5)
O1 0.0426(9) 0.0429(9) 0.0563(9) -0.0048(7) -0.0161(7) 0.0238(7)
O2 0.0369(7) 0.0329(7) 0.0401(7) -0.0001(5) -0.0104(6) 0.0172(6)
S1 0.01826(19) 0.02074(19) 0.02670(19) 0.00053(14) -0.00427(13) 0.00958(15)
S2 0.0238(2) 0.0213(2) 0.02504(18) 0.00479(14) 0.00554(14) 0.00965(16)
C11 0.0151(7) 0.0160(7) 0.0224(6) -0.0013(5) 0.0009(5) 0.0084(6)
C12 0.0183(7) 0.0151(7) 0.0207(6) 0.0000(5) 0.0019(5) 0.0094(6)
C13 0.0175(7) 0.0172(7) 0.0204(6) -0.0015(5) 0.0010(5) 0.0086(6)
C14 0.0239(8) 0.0155(7) 0.0273(7) 0.0012(5) 0.0039(6) 0.0080(6)
C15 0.0310(9) 0.0222(8) 0.0263(7) 0.0050(6) 0.0039(6) 0.0150(7)
C16 0.0274(8) 0.0262(8) 0.0228(7) 0.0019(6) -0.0020(6) 0.0149(7)
C17 0.0203(7) 0.0193(7) 0.0229(7) -0.0009(5) -0.0016(5) 0.0088(6)
C18 0.0173(7) 0.0183(7) 0.0322(8) -0.0013(6) -0.0024(6) 0.0036(6)
C21 0.0172(7) 0.0170(7) 0.0212(6) 0.0006(5) -0.0016(5) 0.0077(6)
C22 0.0157(7) 0.0182(7) 0.0207(6) -0.0022(5) -0.0018(5) 0.0089(6)
C23 0.0180(7) 0.0188(7) 0.0224(7) -0.0020(5) -0.0022(5) 0.0097(6)
C24 0.0245(8) 0.0251(8) 0.0299(8) -0.0057(6) -0.0022(6) 0.0155(7)
C25 0.0237(8) 0.0325(9) 0.0301(8) -0.0068(7) 0.0034(6) 0.0151(7)
C26 0.0253(8) 0.0262(8) 0.0255(7) 0.0006(6) 0.0062(6) 0.0103(7)
C27 0.0237(8) 0.0216(8) 0.0235(7) 0.0002(6) 0.0017(6) 0.0119(6)
C28 0.0346(9) 0.0215(8) 0.0340(8) 0.0023(6) -0.0030(7) 0.0167(7)
C110 0.0552(15) 0.0688(17) 0.0577(14) 0.0194(12) -0.0056(11) 0.0265(14)
C111 0.0403(12) 0.0451(12) 0.0437(11) -0.0014(9) -0.0098(9) 0.0211(10)
C112 0.0428(14) 0.0480(15) 0.0949(19) 0.0062(13) -0.0138(13) 0.0189(12)
C210 0.0354(10) 0.0627(14) 0.0270(8) -0.0014(8) -0.0018(7) 0.0268(10)
C211 0.0234(8) 0.0235(8) 0.0289(8) -0.0025(6) -0.0054(6) 0.0065(7)
C212 0.0342(10) 0.0479(12) 0.0342(9) -0.0085(8) -0.0026(7) 0.0200(9)

loop_
_atom_type_symbol
_atom_type_description
_atom_type_scat_dispersion_real
_atom_type_scat_dispersion_imag
_atom_type_scat_source
C C 0.0033 0.0016 'International Tables Vol C Tables 4.2.6.8 and 6.1.1.4'
H H 0.0000 0.0000 'International Tables Vol C Tables 4.2.6.8 and 6.1.1.4'
N N 0.0061 0.0033 'International Tables Vol C Tables 4.2.6.8 and 6.1.1.4'
O O 0.0106 0.0060 'International Tables Vol C Tables 4.2.6.8 and 6.1.1.4'
S S 0.1246 0.1234 'International Tables Vol C Tables 4.2.6.8 and 6.1.1.4'
K K 0.2009 0.2494 'International Tables Vol C Tables 4.2.6.8 and 6.1.1.4'
B B 0.0013 0.0007 'International Tables Vol C Tables 4.2.6.8 and 6.1.1.4'

loop_
_geom_angle_atom_site_label_1
_geom_angle_atom_site_label_2
_geom_angle_atom_site_label_3
_geom_angle
_geom_angle_site_symmetry_1
_geom_angle_site_symmetry_3
H1 B1 N11 107.27(11) . 2_455
H1 B1 N11 107.27(11) . .
N11 B1 N11 111.58(10) 2_455 .
H1 B1 N11 107.27(11) . 3_445
N11 B1 N11 111.58(10) 2_455 3_445
N11 B1 N11 111.58(10) . 3_445
H2 B2 N21 106.84(10) . .
H2 B2 N21 106.84(10) . 3
N21 B2 N21 111.97(9) . 3
H2 B2 N21 106.84(10) . 2
N21 B2 N21 111.97(9) . 2
N21 B2 N21 111.97(9) 3 2
H1 K1 O1 132.01(3) . 3_445
H1 K1 O1 132.01(3) . 2_455
O1 K1 O1 80.10(5) 3_445 2_455
H1 K1 O1 132.01(3) . .
O1 K1 O1 80.11(5) 3_445 .
O1 K1 O1 80.11(5) 2_455 .
H1 K1 S1 54.972(10) . 2_455
O1 K1 S1 91.01(3) 3_445 2_455
O1 K1 S1 98.44(3) 2_455 2_455
O1 K1 S1 171.12(4) . 2_455
H1 K1 S1 54.972(10) . 3_445
O1 K1 S1 98.44(3) 3_445 3_445
O1 K1 S1 171.12(4) 2_455 3_445
O1 K1 S1 91.01(3) . 3_445
S1 K1 S1 90.334(14) 2_455 3_445
H1 K1 S1 54.969(10) . .
O1 K1 S1 171.12(4) 3_445 .
O1 K1 S1 91.01(3) 2_455 .
O1 K1 S1 98.44(3) . .
S1 K1 S1 90.332(14) 2_455 .
S1 K1 S1 90.333(14) 3_445 .
H2 K2 O2 136.90(3) . .
H2 K2 O2 136.90(3) . 2
O2 K2 O2 72.56(5) . 2
H2 K2 O2 136.90(3) . 3
O2 K2 O2 72.56(5) . 3
O2 K2 O2 72.56(5) 2 3
H2 K2 S2 55.514(10) . 3
O2 K2 S2 118.91(3) . 3
O2 K2 S2 83.94(3) 2 3
O2 K2 S2 149.59(3) 3 3
H2 K2 S2 55.514(10) . 2
O2 K2 S2 83.94(3) . 2
O2 K2 S2 149.59(3) 2 2
O2 K2 S2 118.91(3) 3 2
S2 K2 S2 91.096(15) 3 2
H2 K2 S2 55.512(10) . .
O2 K2 S2 149.59(3) . .
O2 K2 S2 118.91(3) 2 .
O2 K2 S2 83.94(3) 3 .
S2 K2 S2 91.094(15) 3 .
S2 K2 S2 91.094(15) 2 .
C11 N11 C12 108.08(12) . .
C11 N11 B1 121.30(13) . .
C12 N11 B1 129.84(12) . .
C11 N12 C13 109.44(12) . .
C11 N12 C18 125.60(12) . .
C13 N12 C18 124.93(12) . .
C21 N21 C22 107.89(12) . .
C21 N21 B2 120.54(13) . .
C22 N21 B2 130.23(12) . .
C21 N22 C23 109.28(12) . .
C21 N22 C28 124.95(13) . .
C23 N22 C28 125.77(13) . .
C111 O1 K1 136.80(15) . .
C211 O2 K2 117.05(11) . .
C11 S1 K1 102.81(5) . .
C21 S2 K2 104.25(5) . .
N12 C11 N11 108.46(12) . .
N12 C11 S1 124.22(11) . .
N11 C11 S1 127.32(11) . .
C17 C12 N11 132.18(14) . .
C17 C12 C13 119.95(13) . .
N11 C12 C13 107.85(12) . .
C14 C13 N12 130.72(14) . .
C14 C13 C12 123.10(14) . .
N12 C13 C12 106.16(12) . .
C13 C14 C15 116.40(14) . .
C14 C15 C16 121.27(14) . .
C17 C16 C15 121.92(14) . .
C16 C17 C12 117.28(14) . .
N22 C21 N21 108.36(12) . .
N22 C21 S2 123.51(11) . .
N21 C21 S2 128.12(11) . .
C27 C22 C23 120.29(14) . .
C27 C22 N21 131.79(14) . .
C23 C22 N21 107.92(12) . .
C24 C23 N22 130.59(14) . .
C24 C23 C22 122.85(14) . .
N22 C23 C22 106.55(12) . .
C23 C24 C25 116.60(15) . .
C24 C25 C26 120.98(15) . .
C27 C26 C25 122.09(15) . .
C22 C27 C26 117.14(15) . .
O1 C111 C112 121.6(2) . .
O1 C111 C110 120.4(2) . .
C112 C111 C110 117.78(19) . .
O2 C211 C212 122.47(16) . .
O2 C211 C210 121.71(17) . .
C212 C211 C210 115.81(15) . .

loop_
_geom_bond_atom_site_label_1
_geom_bond_atom_site_label_2
_geom_bond_distance
_geom_bond_site_symmetry_2
B1 H1 1.12(3) .
B1 N11 1.5498(14) 2_455
B1 N11 1.5498(14) .
B1 N11 1.5498(14) 3_445
B2 H2 1.12(3) .
B2 N21 1.5500(14) .
B2 N21 1.5500(14) 3
B2 N21 1.5500(14) 2
K1 H1 2.39(3) .
K1 O1 2.6839(14) 3_445
K1 O1 2.6839(14) 2_455
K1 O1 2.6838(14) .
K1 S1 3.4103(5) 2_455
K1 S1 3.4103(5) 3_445
K1 S1 3.4103(5) .
K2 H2 2.44(3) .
K2 O2 2.7675(13) .
K2 O2 2.7676(13) 2
K2 O2 2.7676(13) 3
K2 S2 3.3268(5) 3
K2 S2 3.3268(5) 2
K2 S2 3.3269(5) .
N11 C11 1.3628(18) .
N11 C12 1.3958(17) .
N12 C11 1.3635(18) .
N12 C13 1.3893(18) .
N12 C18 1.4514(19) .
N21 C21 1.3687(18) .
N21 C22 1.3993(17) .
N22 C21 1.3670(19) .
N22 C23 1.3897(19) .
N22 C28 1.4493(19) .
O1 C111 1.193(2) .
O2 C211 1.210(2) .
S1 C11 1.6888(15) .
S2 C21 1.6844(15) .
C12 C17 1.394(2) .
C12 C13 1.397(2) .
C13 C14 1.385(2) .
C14 C15 1.391(2) .
C15 C16 1.393(2) .
C16 C17 1.392(2) .
C22 C27 1.391(2) .
C22 C23 1.392(2) .
C23 C24 1.385(2) .
C24 C25 1.391(2) .
C25 C26 1.391(2) .
C26 C27 1.390(2) .
C110 C111 1.507(3) .
C111 C112 1.488(3) .
C210 C211 1.499(2) .
C211 C212 1.494(3) .

loop_
_platon_squeeze_void_nr
_platon_squeeze_void_average_x
_platon_squeeze_void_average_y
_platon_squeeze_void_average_z
_platon_squeeze_void_volume
_platon_squeeze_void_count_electrons
_platon_squeeze_void_content
1 -0.016 0.490 0.370 21 0 ' '
2 0.000 0.000 0.500 119 12 ' '
3 0.016 0.510 0.630 21 0 ' '
4 0.156 0.839 0.963 21 0 ' '
5 0.172 0.349 0.703 21 0 ' '
6 0.161 0.317 0.963 21 0 ' '
7 0.177 0.828 0.703 21 0 ' '
8 0.333 0.667 0.167 115 12 ' '
9 0.317 0.156 0.037 21 0 ' '
10 0.349 0.177 0.297 21 0 ' '
11 0.490 0.506 0.630 21 0 ' '
12 0.506 0.016 0.370 21 0 ' '
13 0.494 0.984 0.630 21 0 ' '
14 0.510 0.494 0.370 21 0 ' '
15 0.667 0.333 0.833 115 12 ' '
16 0.651 0.823 0.703 21 0 ' '
17 0.682 0.843 0.963 21 0 ' '
18 0.823 0.172 0.297 21 0 ' '
19 0.839 0.682 0.037 21 0 ' '
20 0.828 0.651 0.297 21 0 ' '
21 0.843 0.161 0.037 21 0 ' '
